data_2013233
loop_
_publ_author_name
'Jinping Wang'
'Ninghai Hu'
'Kuiyue Yang'
'Haiyuan Zhang'
'Chunji Niu'

_publ_section_title
;
 Tetra-\m-\a-alanine-bis[tetraaquagadolinium(III)] hexaperchlorate
;
_journal_issue 2
_journal_name_full 'Acta Crystallographica Section C'
_journal_page_first m52
_journal_page_last m54
_journal_paper_doi 10.1107/S0108270102022734
_journal_volume 59
_journal_year 2003
_chemical_formula_iupac '[Gd2 (C3 H7 N1 O2)4 (H2 O1)8] (Cl1 O4)6'
_chemical_formula_moiety 'C12 H44 Gd2 N4 O16 6+, 6Cl1 O4 1-'
_chemical_formula_sum 'C12 H44 Cl6 Gd2 N4 O40'
_chemical_formula_weight 1411.71
_chemical_name_systematic
;
Tetra-\m-\a-alanine-bis[tetraaquagadolinium(III)] hexaperchlorate
;
_space_group_IT_number 2
_symmetry_cell_setting triclinic
_symmetry_space_group_name_Hall '-P 1'
_symmetry_space_group_name_H-M 'P -1'
_atom_sites_solution_hydrogens geom
_atom_sites_solution_primary direct
_atom_sites_solution_secondary difmap
_audit_creation_method SHELXL-97
_cell_angle_alpha 78.420(18)
_cell_angle_beta 64.689(16)
_cell_angle_gamma 65.696(16)
_cell_formula_units_Z 1
_cell_length_a 11.057(2)
_cell_length_b 11.0584(18)
_cell_length_c 11.339(3)
_cell_measurement_reflns_used 23
_cell_measurement_temperature 293(2)
_cell_measurement_theta_max 8.16
_cell_measurement_theta_min 4.74
_cell_volume 1141.8(5)
_computing_cell_refinement 'P4 Software'
_computing_data_collection 'P4 Software (Siemens, 1995)'
_computing_data_reduction 'P4 Software'
_computing_molecular_graphics 'please provide'
_computing_publication_material SHELXL97
_computing_structure_refinement 'SHELXL97 (Sheldrick, 1997)'
_computing_structure_solution 'SHELXS97 (Sheldrick, 1997)'
_diffrn_ambient_temperature 293(2)
_diffrn_measurement_device_type 'Siemens P4'
_diffrn_measurement_method \w
_diffrn_radiation_monochromator graphite
_diffrn_radiation_source 'fine-focus sealed tube'
_diffrn_radiation_type MoK\a
_diffrn_radiation_wavelength 0.71073
_diffrn_reflns_av_R_equivalents 0.0250
_diffrn_reflns_av_sigmaI/netI 0.0483
_diffrn_reflns_limit_h_max 11
_diffrn_reflns_limit_h_min -12
_diffrn_reflns_limit_k_max 1
_diffrn_reflns_limit_k_min -13
_diffrn_reflns_limit_l_max 13
_diffrn_reflns_limit_l_min -13
_diffrn_reflns_number 5251
_diffrn_reflns_theta_max 25.99
_diffrn_reflns_theta_min 1.99
_diffrn_standards_decay_% 0
_diffrn_standards_interval_count 97
_diffrn_standards_number 3
_exptl_absorpt_coefficient_mu 3.347
_exptl_absorpt_correction_T_max 0.9472
_exptl_absorpt_correction_T_min 0.6402
_exptl_absorpt_correction_type '\y scan'
_exptl_absorpt_process_details 'Sheldrick, 1983'
_exptl_crystal_colour colorless
_exptl_crystal_density_diffrn 2.053
_exptl_crystal_density_method 'not measured'
_exptl_crystal_description prismatic
_exptl_crystal_F_000 694
_exptl_crystal_size_max 0.52
_exptl_crystal_size_mid 0.40
_exptl_crystal_size_min 0.32
_refine_diff_density_max 1.315
_refine_diff_density_min -1.056
_refine_ls_extinction_coef 0.0187(13)
_refine_ls_extinction_expression Fc^*^=kFc[1+0.001xFc^2^\l^3^/sin(2\q)]^-1/4^
_refine_ls_extinction_method SHELXL97
_refine_ls_goodness_of_fit_ref 1.010
_refine_ls_hydrogen_treatment noref
_refine_ls_matrix_type full
_refine_ls_number_parameters 312
_refine_ls_number_reflns 4367
_refine_ls_number_restraints 25
_refine_ls_restrained_S_all 1.049
_refine_ls_R_factor_all 0.0492
_refine_ls_R_factor_gt 0.0437
_refine_ls_shift/su_max 0.042
_refine_ls_shift/su_mean 0.003
_refine_ls_structure_factor_coef Fsqd
_refine_ls_weighting_details 'calc w = 1/[\s^2^(Fo^2^)+(0.0750P)^2^+3.0801P] where P = (Fo^2^+2Fc^2^)/3'
_refine_ls_weighting_scheme calc
_refine_ls_wR_factor_gt 0.1167
_refine_ls_wR_factor_ref 0.1191
_reflns_number_gt 3879
_reflns_number_total 4367
_reflns_threshold_expression I>2\s(I)
_cod_data_source_file vj1183.cif
_cod_data_source_block I
_cod_depositor_comments
;
The following automatic conversions were performed:
'_symmetry_cell_setting' value 'Triclinic' changed to 'triclinic'
according to '/home/saulius/struct/CIF-dictionaries/cif_core.dic'
dictionary named 'cif_core.dic' version 2.4.1 from 2010-06-29.

Automatic conversion script
Id: cif_fix_enum 1527 2010-12-29 10:47:43Z saulius 

The following automatic conversions were performed:

'_symmetry_cell_setting' value 'Triclinic' changed to 'triclinic'
according to /home/saulius/struct/CIF-dictionaries/cif_core.dic
dictionary named 'cif_core.dic' version 2.4.1 from 2010-06-29.

Automatic conversion script
Id: cif_fix_values 1715 2011-07-08 13:25:40Z adriana 
;
_cod_original_cell_volume 1141.7(4)
_cod_database_code 2013233
_cod_database_fobs_code 2013233

loop_
_symmetry_equiv_pos_as_xyz
'x, y, z'
'-x, -y, -z'

loop_
_atom_site_label
_atom_site_fract_x
_atom_site_fract_y
_atom_site_fract_z
_atom_site_U_iso_or_equiv
_atom_site_adp_type
_atom_site_calc_flag
_atom_site_refinement_flags
_atom_site_occupancy
_atom_site_disorder_assembly
_atom_site_disorder_group
_atom_site_type_symbol
Gd 0.21839(3) 0.00526(3) -0.09624(3) 0.02820(16) Uani d . 1 . . Gd
Cl1 0.6534(2) -0.3720(2) -0.4737(2) 0.0519(5) Uani d D 1 . . Cl
Cl2 0.3376(3) 0.4286(2) -0.0248(3) 0.0636(6) Uani d . 1 . . Cl
Cl3 0.7092(3) 0.0711(3) -0.3867(2) 0.0640(6) Uani d D 1 . . Cl
OW1 0.2677(10) 0.2066(8) -0.1651(7) 0.077(2) Uani d . 1 . . O
OW2 0.3364(7) 0.0180(7) -0.3358(5) 0.0554(15) Uani d . 1 . . O
OW3 0.4585(6) -0.1646(7) -0.1659(6) 0.0602(16) Uani d . 1 . . O
OW4 0.3464(7) 0.0275(7) 0.0307(6) 0.0606(17) Uani d . 1 . . O
O1 0.1817(6) -0.1551(5) -0.1720(6) 0.0466(13) Uani d . 1 . . O
O2 -0.0483(6) -0.1351(6) -0.0833(6) 0.0554(15) Uani d . 1 . . O
O3 0.2039(7) -0.1535(6) 0.0760(5) 0.0532(15) Uani d . 1 . . O
O4 -0.0286(7) -0.1246(6) 0.1601(7) 0.0639(18) Uani d . 1 . . O
O5 0.7401(16) -0.3854(17) -0.4048(15) 0.110(5) Uani d P 0.70 A 5 O
O6 0.7290(18) -0.3693(13) -0.6088(10) 0.116(6) Uani d P 0.70 A 5 O
O7 0.5380(14) -0.2541(12) -0.4390(16) 0.105(5) Uani d P 0.70 A 5 O
O8 0.6139(14) -0.4851(11) -0.4409(10) 0.079(3) Uani d P 0.70 A 5 O
O5' 0.784(2) -0.476(3) -0.483(4) 0.148(16) Uiso d PD 0.30 A 6 O
O6' 0.669(5) -0.249(3) -0.501(4) 0.19(2) Uiso d PD 0.30 A 6 O
O7' 0.552(3) -0.374(4) -0.341(2) 0.125(12) Uiso d PD 0.30 A 6 O
O8' 0.597(4) -0.394(4) -0.555(3) 0.19(2) Uiso d PD 0.30 A 6 O
O9 0.441(2) 0.2989(18) -0.0495(18) 0.116(6) Uiso d PD 0.60 B 1 O
O10 0.397(2) 0.519(2) -0.119(2) 0.139(7) Uiso d P 0.60 B 1 O
O11 0.216(2) 0.426(2) -0.034(2) 0.133(7) Uiso d P 0.60 B 1 O
O12 0.303(3) 0.455(2) 0.099(2) 0.157(9) Uiso d PD 0.60 B 1 O
O9' 0.442(3) 0.414(3) 0.031(4) 0.146(11) Uiso d PD 0.40 B 2 O
O10' 0.392(3) 0.433(3) -0.163(2) 0.100(7) Uiso d P 0.40 B 2 O
O11' 0.269(4) 0.336(3) 0.034(4) 0.172(15) Uiso d PD 0.40 B 2 O
O12' 0.217(3) 0.546(3) 0.019(4) 0.151(12) Uiso d PD 0.40 B 2 O
O13 0.7933(14) 0.0099(12) -0.3117(13) 0.128(4) Uiso d D 1 C 3 O
O14 0.586(2) 0.043(2) -0.346(2) 0.112(6) Uiso d P 0.60 C 3 O
O15 0.666(2) 0.2207(17) -0.4059(19) 0.113(5) Uiso d PD 0.60 C 3 O
O16 0.807(2) 0.0222(19) -0.5196(19) 0.120(6) Uiso d PD 0.60 C 3 O
O14' 0.639(3) -0.003(2) -0.408(3) 0.090(6) Uiso d P 0.40 C 4 O
O15' 0.583(2) 0.180(3) -0.295(3) 0.152(12) Uiso d PD 0.40 C 4 O
O16' 0.774(4) 0.133(4) -0.503(3) 0.165(13) Uiso d PD 0.40 C 4 O
N1 0.2696(8) -0.3483(7) -0.3219(7) 0.0507(17) Uani d . 1 . . N
N2 0.2707(8) -0.3434(7) 0.2412(7) 0.0506(17) Uani d . 1 . . N
C1 0.0773(8) -0.1860(7) -0.1609(7) 0.0391(16) Uani d D 1 . . C
C2 0.1178(10) -0.2906(13) -0.2495(11) 0.081(4) Uani d D 1 . . C
C3 0.027(3) -0.361(2) -0.213(3) 0.084(8) Uani d PD 0.50 . . C
C3' 0.009(2) -0.275(2) -0.294(3) 0.076(7) Uani d PD 0.50 . . C
C4 0.0943(8) -0.1777(7) 0.1600(7) 0.0386(16) Uani d D 1 . . C
C5 0.1166(9) -0.2736(10) 0.2689(8) 0.057(2) Uani d D 1 . . C
C6 0.012(2) -0.229(3) 0.4017(16) 0.078(7) Uani d PD 0.50 . . C
C6' 0.027(3) -0.350(3) 0.310(4) 0.124(14) Uani d PD 0.50 . . C

loop_
_atom_site_aniso_label
_atom_site_aniso_U_11
_atom_site_aniso_U_22
_atom_site_aniso_U_33
_atom_site_aniso_U_12
_atom_site_aniso_U_13
_atom_site_aniso_U_23
Gd 0.0251(2) 0.0342(2) 0.0242(2) -0.00999(14) -0.00894(13) -0.00196(12)
Cl1 0.0560(12) 0.0387(10) 0.0429(10) -0.0052(9) -0.0148(9) -0.0009(8)
Cl2 0.0727(15) 0.0560(13) 0.0674(14) -0.0142(12) -0.0375(12) -0.0093(11)
Cl3 0.0717(15) 0.0884(18) 0.0513(12) -0.0440(14) -0.0281(11) 0.0003(11)
OW1 0.129(7) 0.074(5) 0.060(4) -0.070(5) -0.042(4) 0.015(3)
OW2 0.057(4) 0.075(4) 0.030(3) -0.028(3) -0.010(3) 0.000(3)
OW3 0.042(3) 0.065(4) 0.048(3) 0.001(3) -0.014(3) -0.004(3)
OW4 0.048(3) 0.092(5) 0.052(3) -0.028(3) -0.024(3) -0.008(3)
O1 0.043(3) 0.044(3) 0.056(3) -0.016(2) -0.017(3) -0.013(2)
O2 0.047(3) 0.060(4) 0.046(3) -0.015(3) 0.001(3) -0.027(3)
O3 0.062(4) 0.050(3) 0.040(3) -0.019(3) -0.021(3) 0.015(2)
O4 0.053(4) 0.054(4) 0.086(5) 0.003(3) -0.049(4) -0.003(3)
O5 0.106(10) 0.156(14) 0.119(11) -0.075(10) -0.081(9) 0.034(10)
O6 0.143(13) 0.093(9) 0.039(5) -0.027(9) 0.005(7) 0.013(6)
O7 0.077(8) 0.054(7) 0.152(13) 0.021(6) -0.042(8) -0.047(8)
O8 0.114(9) 0.062(6) 0.063(6) -0.040(6) -0.035(6) 0.010(5)
N1 0.041(4) 0.049(4) 0.049(4) -0.004(3) -0.008(3) -0.022(3)
N2 0.042(4) 0.046(4) 0.058(4) -0.006(3) -0.029(3) 0.012(3)
C1 0.044(4) 0.042(4) 0.028(3) -0.013(3) -0.011(3) -0.010(3)
C2 0.041(5) 0.119(10) 0.081(7) -0.017(6) -0.003(5) -0.076(7)
C3 0.079(16) 0.068(14) 0.104(19) -0.048(13) -0.001(14) -0.036(14)
C3' 0.069(14) 0.080(15) 0.102(18) -0.015(12) -0.057(14) -0.026(14)
C4 0.048(4) 0.034(4) 0.039(4) -0.012(3) -0.026(3) 0.001(3)
C5 0.032(4) 0.069(6) 0.045(4) -0.010(4) -0.009(3) 0.017(4)
C6 0.050(11) 0.112(19) 0.043(10) -0.029(12) 0.006(9) 0.004(11)
C6' 0.069(16) 0.080(18) 0.20(4) -0.045(15) -0.04(2) 0.06(2)

loop_
_atom_type_symbol
_atom_type_description
_atom_type_scat_dispersion_real
_atom_type_scat_dispersion_imag
_atom_type_scat_source
C C 0.0033 0.0016 'International Tables Vol C Tables 4.2.6.8 and 6.1.1.4'
H H 0.0000 0.0000 'International Tables Vol C Tables 4.2.6.8 and 6.1.1.4'
N N 0.0061 0.0033 'International Tables Vol C Tables 4.2.6.8 and 6.1.1.4'
O O 0.0106 0.0060 'International Tables Vol C Tables 4.2.6.8 and 6.1.1.4'
Cl Cl 0.1484 0.1585 'International Tables Vol C Tables 4.2.6.8 and 6.1.1.4'
Gd Gd -0.1653 3.9035 'International Tables Vol C Tables 4.2.6.8 and 6.1.1.4'

loop_
_geom_angle_atom_site_label_1
_geom_angle_atom_site_label_2
_geom_angle_atom_site_label_3
_geom_angle_site_symmetry_1
_geom_angle_site_symmetry_3
_geom_angle
_geom_angle_publ_flag
O4 Gd O2 2 2 77.2(2) yes
O4 Gd O3 2 . 122.4(2) yes
O2 Gd O3 2 . 77.8(2) yes
O4 Gd O1 2 . 75.4(2) yes
O2 Gd O1 2 . 123.6(2) yes
O3 Gd O1 . . 77.1(2) yes
O4 Gd OW1 2 . 82.4(3) yes
O2 Gd OW1 2 . 80.1(3) yes
O3 Gd OW1 . . 141.2(2) yes
O1 Gd OW1 . . 141.5(2) yes
O4 Gd OW3 2 . 142.9(2) yes
O2 Gd OW3 2 . 139.9(2) yes
O3 Gd OW3 . . 76.3(2) yes
O1 Gd OW3 . . 79.2(2) yes
OW1 Gd OW3 . . 102.2(3) yes
O4 Gd OW2 2 . 76.8(2) yes
O2 Gd OW2 2 . 142.1(2) yes
O3 Gd OW2 . . 139.9(2) yes
O1 Gd OW2 . . 74.9(2) yes
OW1 Gd OW2 . . 69.6(2) yes
OW3 Gd OW2 . . 70.8(2) yes
O4 Gd OW4 2 . 141.3(2) yes
O2 Gd OW4 2 . 71.5(2) yes
O3 Gd OW4 . . 72.4(2) yes
O1 Gd OW4 . . 141.7(2) yes
OW1 Gd OW4 . . 70.5(2) yes
OW3 Gd OW4 . . 71.8(2) yes
OW2 Gd OW4 . . 116.4(2) yes
O5' Cl1 O6' . . 111.2(16) no
O5' Cl1 O7 . . 160.7(18) no
O6' Cl1 O7 . . 57.5(18) no
O5' Cl1 O6 . . 80.4(17) no
O6' Cl1 O6 . . 75.4(18) no
O7 Cl1 O6 . . 108.8(9) no
O5' Cl1 O8' . . 110.6(16) no
O6' Cl1 O8' . . 111.9(16) no
O7 Cl1 O8' . . 88.6(19) no
O6 Cl1 O8' . . 61.7(18) no
O5' Cl1 O5 . . 53.3(17) no
O6' Cl1 O5 . . 78.4(19) no
O7 Cl1 O5 . . 107.5(10) no
O6 Cl1 O5 . . 111.7(10) no
O8' Cl1 O5 . . 163.9(18) no
O5' Cl1 O8 . . 77.9(17) no
O6' Cl1 O8 . . 170.9(19) no
O7 Cl1 O8 . . 113.6(9) no
O6 Cl1 O8 . . 107.7(8) no
O8' Cl1 O8 . . 63.9(18) no
O5 Cl1 O8 . . 107.6(8) no
O5' Cl1 O7' . . 107.5(15) no
O6' Cl1 O7' . . 108.8(15) no
O7 Cl1 O7' . . 66.6(15) no
O6 Cl1 O7' . . 168.2(15) no
O8' Cl1 O7' . . 106.7(15) no
O5 Cl1 O7' . . 80.1(15) no
O8 Cl1 O7' . . 66.5(15) no
O12 Cl2 O12' . . 67.0(16) no
O12 Cl2 O11 . . 108.2(14) no
O12' Cl2 O11 . . 67.9(15) no
O12 Cl2 O9 . . 107.6(12) no
O12' Cl2 O9 . . 168.9(16) no
O11 Cl2 O9 . . 106.2(12) no
O12 Cl2 O10' . . 161.7(15) no
O12' Cl2 O10' . . 107.7(18) no
O11 Cl2 O10' . . 84.4(14) no
O9 Cl2 O10' . . 80.4(13) no
O12 Cl2 O11' . . 84.5(19) no
O12' Cl2 O11' . . 98.9(17) no
O11 Cl2 O11' . . 51.9(15) no
O9 Cl2 O11' . . 70.6(16) no
O10' Cl2 O11' . . 114(2) no
O12 Cl2 O10 . . 112.9(14) no
O12' Cl2 O10 . . 82.4(16) no
O11 Cl2 O10 . . 112.9(13) no
O9 Cl2 O10 . . 108.7(12) no
O10' Cl2 O10 . . 48.9(12) no
O11' Cl2 O10 . . 161.2(19) no
O12 Cl2 O9' . . 55.3(15) no
O12' Cl2 O9' . . 109.5(17) no
O11 Cl2 O9' . . 160.1(17) no
O9 Cl2 O9' . . 72.6(14) no
O10' Cl2 O9' . . 114.4(18) no
O11' Cl2 O9' . . 111.3(18) no
O10 Cl2 O9' . . 85.6(16) no
O16' Cl3 O14 . . 129.0(19) no
O16' Cl3 O13 . . 114.7(18) no
O14 Cl3 O13 . . 115.4(10) no
O16' Cl3 O16 . . 47.5(16) no
O14 Cl3 O16 . . 110.1(12) no
O13 Cl3 O16 . . 104.2(10) no
O16' Cl3 O14' . . 110.8(19) no
O14 Cl3 O14' . . 32.8(11) no
O13 Cl3 O14' . . 118.0(11) no
O16 Cl3 O14' . . 78.3(13) no
O16' Cl3 O15 . . 56.5(16) no
O14 Cl3 O15 . . 107.4(11) no
O13 Cl3 O15 . . 115.8(9) no
O16 Cl3 O15 . . 103.1(9) no
O14' Cl3 O15 . . 123.8(12) no
O16' Cl3 O15' . . 107.6(17) no
O14 Cl3 O15' . . 71.4(15) no
O13 Cl3 O15' . . 101.0(11) no
O16 Cl3 O15' . . 150.6(13) no
O14' Cl3 O15' . . 102.9(16) no
O15 Cl3 O15' . . 51.4(13) no
C1 O1 Gd . . 139.0(5) no
C1 O2 Gd . 2 151.1(5) no
C4 O3 Gd . . 129.4(5) no
C4 O4 Gd . 2 162.1(6) no
O2 C1 O1 . . 124.3(7) no
O2 C1 C2 . . 120.9(7) no
O1 C1 C2 . . 114.8(7) no
C3 C2 C3' . . 50.4(16) no
C3 C2 N1 . . 122.8(14) no
C3' C2 N1 . . 125.2(12) no
C3 C2 C1 . . 116.9(11) no
C3' C2 C1 . . 114.5(11) no
N1 C2 C1 . . 113.2(7) no
C3' C3 C2 . . 66.2(12) no
C3 C3' C2 . . 63.4(12) no
O4 C4 O3 . . 125.0(7) no
O4 C4 C5 . . 118.2(7) no
O3 C4 C5 . . 116.7(7) no
C6' C5 C6 . . 74.6(19) no
C6' C5 N2 . . 118.6(14) no
C6 C5 N2 . . 121.3(12) no
C6' C5 C4 . . 111.8(13) no
C6 C5 C4 . . 115.6(12) no
N2 C5 C4 . . 110.6(6) no
C6' C6 C5 . . 51.4(10) no
C5 C6' C6 . . 54.0(12) no

loop_
_geom_bond_atom_site_label_1
_geom_bond_atom_site_label_2
_geom_bond_site_symmetry_2
_geom_bond_distance
_geom_bond_publ_flag
Gd O4 2 2.304(6) yes
Gd O2 2 2.328(5) yes
Gd O3 . 2.347(5) yes
Gd O1 . 2.356(5) yes
Gd OW1 . 2.408(6) yes
Gd OW3 . 2.429(6) yes
Gd OW2 . 2.463(5) yes
Gd OW4 . 2.511(6) yes
Cl1 O5' . 1.404(17) no
Cl1 O6' . 1.394(17) no
Cl1 O7 . 1.375(10) no
Cl1 O6 . 1.398(10) no
Cl1 O8' . 1.420(17) no
Cl1 O5 . 1.425(12) no
Cl1 O8 . 1.420(11) no
Cl1 O7' . 1.446(17) no
Cl2 O12 . 1.35(2) no
Cl2 O12' . 1.41(3) no
Cl2 O11 . 1.41(2) no
Cl2 O9 . 1.408(18) no
Cl2 O10' . 1.42(3) no
Cl2 O11' . 1.42(3) no
Cl2 O10 . 1.45(2) no
Cl2 O9' . 1.48(3) no
Cl3 O16' . 1.40(3) no
Cl3 O14 . 1.39(2) no
Cl3 O13 . 1.404(13) no
Cl3 O16 . 1.479(19) no
Cl3 O14' . 1.45(2) no
Cl3 O15 . 1.520(18) no
Cl3 O15' . 1.538(17) no
O1 C1 . 1.284(9) no
O2 C1 . 1.238(9) no
O2 Gd 2 2.328(5) no
O3 C4 . 1.275(10) no
O4 C4 . 1.238(10) no
O4 Gd 2 2.304(6) no
N1 C2 . 1.432(11) no
N2 C5 . 1.469(10) no
C1 C2 . 1.485(10) no
C2 C3 . 1.394(15) no
C2 C3' . 1.426(15) no
C3 C3' . 1.20(4) no
C4 C5 . 1.493(11) no
C5 C6' . 1.430(16) no
C5 C6 . 1.479(15) no
C6 C6' . 1.76(4) no
